data_7114766
loop_
_publ_author_name
'Zhang, Christiana Xin'
'Liang, Hong-Chang'
'Kim, Eun-il'
'Gan, Qing-Fen'
'Tyekl\'ar, Zolt\'an'
'Karlin, Kenneth D.'
'Lam, Kin-Chung'
'Rheingold, Arnold L.'
'Kaderli, Susan'
'Zuberb\"uhler, Andreas D.'

_publ_section_title
;
 Dioxygen mediated oxo-transfer to an amine and oxidative N-dealkylation
 chemistry with a dinuclear copper complex
;
_journal_issue 7
_journal_name_full 'Chemical Communications'
_journal_page_first 631
_journal_paper_doi 10.1039/b009053k
_journal_year 2001
_chemical_formula_sum 'C42 H53 Cl8 Cu2 N7 O8'
_chemical_formula_weight 1194.59
_chemical_name_systematic
;

?

;
_space_group_IT_number 2
_symmetry_cell_setting triclinic
_symmetry_space_group_name_Hall '-P 1'
_symmetry_space_group_name_H-M 'P -1'
_atom_sites_solution_hydrogens geom
_atom_sites_solution_primary direct
_atom_sites_solution_secondary difmap
_audit_creation_method SHELXL-97
_cell_angle_alpha 112.4800(3)
_cell_angle_beta 97.2565(2)
_cell_angle_gamma 94.2666(2)
_cell_formula_units_Z 2
_cell_length_a 10.5816(2)
_cell_length_b 14.8247(2)
_cell_length_c 18.0045(2)
_cell_measurement_temperature 173(2)
_cell_measurement_theta_max 24.0
_cell_measurement_theta_min 2.0
_cell_volume 2565.54(7)
_computing_cell_refinement 'Bruker SMART'
_computing_data_collection 'Bruker SMART'
_computing_data_reduction 'Bruker SHELXTL'
_computing_molecular_graphics 'Bruker SHELXTL'
_computing_publication_material 'Bruker SHELXTL'
_computing_structure_refinement 'SHELXL-97 (Sheldrick, 1997)'
_computing_structure_solution 'SHELXS-97 (Sheldrick, 1990)'
_diffrn_ambient_temperature 173(2)
_diffrn_measured_fraction_theta_full 0.987
_diffrn_measured_fraction_theta_max 0.987
_diffrn_measurement_device_type 'CCD area detector'
_diffrn_measurement_method 'phi and omega scans'
_diffrn_radiation_monochromator graphite
_diffrn_radiation_source 'fine-focus sealed tube'
_diffrn_radiation_type MoK\a
_diffrn_radiation_wavelength 0.71073
_diffrn_reflns_av_R_equivalents 0.0335
_diffrn_reflns_av_sigmaI/netI 0.0359
_diffrn_reflns_limit_h_max 12
_diffrn_reflns_limit_h_min -12
_diffrn_reflns_limit_k_max 16
_diffrn_reflns_limit_k_min -16
_diffrn_reflns_limit_l_max 20
_diffrn_reflns_limit_l_min -20
_diffrn_reflns_number 16251
_diffrn_reflns_theta_full 24.00
_diffrn_reflns_theta_max 24.00
_diffrn_reflns_theta_min 1.52
_exptl_absorpt_coefficient_mu 1.302
_exptl_absorpt_correction_T_max 0.9378
_exptl_absorpt_correction_T_min 0.6961
_exptl_absorpt_correction_type empirical
_exptl_absorpt_process_details SADABS
_exptl_crystal_colour Yellow
_exptl_crystal_density_diffrn 1.546
_exptl_crystal_density_method 'not measured'
_exptl_crystal_description Plate
_exptl_crystal_F_000 1224
_exptl_crystal_size_max 0.30
_exptl_crystal_size_mid 0.20
_exptl_crystal_size_min 0.05
_refine_diff_density_max 0.443
_refine_diff_density_min -0.322
_refine_diff_density_rms 0.068
_refine_ls_extinction_method none
_refine_ls_goodness_of_fit_ref 1.013
_refine_ls_hydrogen_treatment mixed
_refine_ls_matrix_type full
_refine_ls_number_parameters 523
_refine_ls_number_reflns 7939
_refine_ls_number_restraints 0
_refine_ls_restrained_S_all 1.013
_refine_ls_R_factor_all 0.0528
_refine_ls_R_factor_gt 0.0469
_refine_ls_shift/su_max 0.001
_refine_ls_shift/su_mean 0.000
_refine_ls_structure_factor_coef Fsqd
_refine_ls_weighting_details 'calc w=1/[\s^2^(Fo^2^)+(0.0383P)^2^+6.0492P] where P=(Fo^2^+2Fc^2^)/3'
_refine_ls_weighting_scheme calc
_refine_ls_wR_factor_gt 0.1084
_refine_ls_wR_factor_ref 0.1120
_reflns_number_gt 6994
_reflns_number_total 7939
_reflns_threshold_expression >2sigma(I)
_cod_data_source_file b009053k.txt
_cod_data_source_block kdk18
_cod_depositor_comments
;
The following automatic conversions were performed:

'_symmetry_cell_setting' value 'Triclinic' changed to 'triclinic'
according to
/usr/data/users/saulius/automatic-downloads/retrospective/RSC/lib/dictionaries/cif_core.dic
dictionary named 'cif_core.dic' version 2.4.2 from
2011-04-26.

'_exptl_absorpt_correction_type' value 'Empirical'
changed to 'empirical' according to
/usr/data/users/saulius/automatic-downloads/retrospective/RSC/lib/dictionaries/cif_core.dic
dictionary named 'cif_core.dic' version 2.4.2 from 2011-04-26.

Automatic conversion script
Id: cif_fix_values 2281 2013-09-26 08:29:07Z andrius 
;
_cod_original_cell_volume 2565.53(6)
_cod_original_sg_symbol_H-M P-1
_cod_database_code 7114766

loop_
_symmetry_equiv_pos_as_xyz
'x, y, z'
'-x, -y, -z'

loop_
_atom_site_label
_atom_site_type_symbol
_atom_site_fract_x
_atom_site_fract_y
_atom_site_fract_z
_atom_site_U_iso_or_equiv
_atom_site_adp_type
_atom_site_occupancy
_atom_site_symmetry_multiplicity
_atom_site_calc_flag
_atom_site_refinement_flags
Cu1 Cu 0.77009(4) 0.24043(3) 0.77214(2) 0.02503(12) Uani 1 1 d .
Cu2 Cu 0.58823(4) 0.36720(3) 0.53824(3) 0.03082(13) Uani 1 1 d .
Cl1 Cl 0.27932(9) 0.32872(7) 0.02614(6) 0.0404(2) Uani 1 1 d .
Cl2 Cl 0.82502(8) 0.18813(7) 0.49555(5) 0.0348(2) Uani 1 1 d .
O1 O 0.3220(4) 0.2983(4) 0.0889(3) 0.0921(14) Uani 1 1 d .
O2 O 0.2707(5) 0.2542(3) -0.0524(3) 0.1030(16) Uani 1 1 d .
O3 O 0.1531(3) 0.3544(3) 0.0347(2) 0.0630(9) Uani 1 1 d .
O4 O 0.3615(3) 0.4128(3) 0.0318(2) 0.0673(10) Uani 1 1 d .
O5 O 0.7006(3) 0.2142(2) 0.5124(2) 0.0611(9) Uani 1 1 d .
O6 O 0.9206(3) 0.2609(2) 0.55651(19) 0.0567(8) Uani 1 1 d .
O7 O 0.8364(3) 0.0934(2) 0.49804(18) 0.0527(8) Uani 1 1 d .
O8 O 0.8407(4) 0.1840(3) 0.41711(19) 0.0742(11) Uani 1 1 d .
N1 N 0.7632(3) 0.2800(2) 0.89856(16) 0.0252(6) Uani 1 1 d .
N2 N 0.6469(3) 0.4506(2) 0.67389(17) 0.0260(6) Uani 1 1 d .
N3 N 0.5883(3) 0.1886(2) 0.72207(17) 0.0276(6) Uani 1 1 d .
N4 N 0.8773(3) 0.1283(2) 0.75003(18) 0.0299(7) Uani 1 1 d .
N5 N 0.4343(3) 0.2858(2) 0.53361(19) 0.0318(7) Uani 1 1 d .
N6 N 0.7005(3) 0.4493(2) 0.50654(19) 0.0362(7) Uani 1 1 d .
N7 N 0.8898(2) 0.3745(2) 0.80577(16) 0.0219(6) Uani 1 1 d .
C1 C 0.6297(3) 0.2676(3) 0.9148(2) 0.0314(8) Uani 1 1 d .
H1A H 0.6252 0.3137 0.9709 0.038 Uiso 1 1 calc R
H1B H 0.6081 0.1997 0.9111 0.038 Uiso 1 1 calc R
C2 C 0.5307(3) 0.2867(3) 0.8545(2) 0.0333(8) Uani 1 1 d .
H2A H 0.4507 0.2992 0.8778 0.040 Uiso 1 1 calc R
H2B H 0.5642 0.3470 0.8481 0.040 Uiso 1 1 calc R
C3 C 0.4988(3) 0.2034(3) 0.7717(2) 0.0311(8) Uani 1 1 d .
C4 C 0.3836(4) 0.1406(3) 0.7475(3) 0.0490(11) Uani 1 1 d .
H4A H 0.3214 0.1513 0.7826 0.059 Uiso 1 1 calc R
C5 C 0.3594(4) 0.0626(4) 0.6724(3) 0.0588(13) Uani 1 1 d .
H5A H 0.2821 0.0180 0.6563 0.071 Uiso 1 1 calc R
C6 C 0.4492(4) 0.0499(3) 0.6209(3) 0.0465(10) Uani 1 1 d .
H6A H 0.4339 -0.0022 0.5683 0.056 Uiso 1 1 calc R
C7 C 0.5603(4) 0.1144(3) 0.6475(2) 0.0343(8) Uani 1 1 d .
H7A H 0.6211 0.1066 0.6117 0.041 Uiso 1 1 calc R
C8 C 0.8439(4) 0.2214(3) 0.9307(2) 0.0322(8) Uani 1 1 d .
H8A H 0.8232 0.2281 0.9845 0.039 Uiso 1 1 calc R
H8B H 0.9355 0.2480 0.9387 0.039 Uiso 1 1 calc R
C9 C 0.8236(4) 0.1121(3) 0.8736(2) 0.0385(9) Uani 1 1 d .
H9A H 0.8494 0.0738 0.9063 0.046 Uiso 1 1 calc R
H9B H 0.7305 0.0920 0.8522 0.046 Uiso 1 1 calc R
C10 C 0.8949(4) 0.0834(3) 0.8019(2) 0.0338(8) Uani 1 1 d .
C11 C 0.9724(5) 0.0095(3) 0.7881(3) 0.0514(11) Uani 1 1 d .
H11A H 0.9867 -0.0200 0.8263 0.062 Uiso 1 1 calc R
C12 C 1.0290(5) -0.0219(3) 0.7193(3) 0.0559(12) Uani 1 1 d .
H12A H 1.0807 -0.0737 0.7092 0.067 Uiso 1 1 calc R
C13 C 1.0093(4) 0.0232(3) 0.6651(3) 0.0419(10) Uani 1 1 d .
H13A H 1.0460 0.0026 0.6168 0.050 Uiso 1 1 calc R
C14 C 0.9353(4) 0.0982(3) 0.6831(2) 0.0349(8) Uani 1 1 d .
H14A H 0.9240 0.1308 0.6469 0.042 Uiso 1 1 calc R
C15 C 0.8172(3) 0.3858(2) 0.9360(2) 0.0273(7) Uani 1 1 d .
H15A H 0.8482 0.4051 0.9949 0.033 Uiso 1 1 calc R
H15B H 0.7488 0.4259 0.9304 0.033 Uiso 1 1 calc R
C16 C 0.9281(3) 0.4066(3) 0.8956(2) 0.0257(7) Uani 1 1 d .
H16A H 0.9590 0.4781 0.9202 0.031 Uiso 1 1 calc R
H16B H 1.0001 0.3719 0.9064 0.031 Uiso 1 1 calc R
C17 C 0.5395(3) 0.4277(3) 0.7112(2) 0.0352(9) Uani 1 1 d .
H17A H 0.5444 0.4808 0.7659 0.042 Uiso 1 1 calc R
H17B H 0.5498 0.3658 0.7187 0.042 Uiso 1 1 calc R
C18 C 0.4048(3) 0.4165(3) 0.6612(2) 0.0376(9) Uani 1 1 d .
H18A H 0.3410 0.4301 0.6986 0.045 Uiso 1 1 calc R
H18B H 0.4049 0.4665 0.6373 0.045 Uiso 1 1 calc R
C19 C 0.3635(3) 0.3164(3) 0.5939(2) 0.0330(8) Uani 1 1 d .
C20 C 0.2539(4) 0.2562(4) 0.5923(3) 0.0488(11) Uani 1 1 d .
H20A H 0.2051 0.2778 0.6353 0.059 Uiso 1 1 calc R
C21 C 0.2164(4) 0.1657(4) 0.5285(3) 0.0605(13) Uani 1 1 d .
H21A H 0.1412 0.1249 0.5264 0.073 Uiso 1 1 calc R
C22 C 0.2902(4) 0.1357(3) 0.4679(3) 0.0604(14) Uani 1 1 d .
H22A H 0.2669 0.0735 0.4236 0.073 Uiso 1 1 calc R
C23 C 0.3977(4) 0.1963(3) 0.4719(3) 0.0452(10) Uani 1 1 d .
H23A H 0.4481 0.1747 0.4299 0.054 Uiso 1 1 calc R
C24 C 0.6767(5) 0.5566(3) 0.6925(3) 0.0455(10) Uani 1 1 d .
H24A H 0.7699 0.5770 0.7131 0.055 Uiso 1 1 calc R
H24B H 0.6304 0.5941 0.7366 0.055 Uiso 1 1 calc R
C25 C 0.6402(4) 0.5845(3) 0.6185(3) 0.0443(10) Uani 1 1 d .
H25A H 0.5488 0.5586 0.5949 0.053 Uiso 1 1 calc R
H25B H 0.6485 0.6572 0.6384 0.053 Uiso 1 1 calc R
C26 C 0.7193(4) 0.5470(3) 0.5521(3) 0.0434(10) Uani 1 1 d .
C27 C 0.8103(4) 0.6097(4) 0.5372(3) 0.0570(13) Uani 1 1 d .
H27A H 0.8249 0.6784 0.5701 0.068 Uiso 1 1 calc R
C28 C 0.8777(4) 0.5701(5) 0.4744(4) 0.0704(17) Uani 1 1 d .
H28A H 0.9380 0.6116 0.4628 0.084 Uiso 1 1 calc R
C29 C 0.8579(4) 0.4708(5) 0.4285(3) 0.0603(14) Uani 1 1 d .
H29A H 0.9048 0.4429 0.3853 0.072 Uiso 1 1 calc R
C30 C 0.7699(4) 0.4122(4) 0.4456(3) 0.0474(11) Uani 1 1 d .
H30A H 0.7568 0.3433 0.4138 0.057 Uiso 1 1 calc R
C31 C 0.7622(3) 0.4078(3) 0.69510(19) 0.0252(7) Uani 1 1 d .
H31A H 0.8303 0.4206 0.6660 0.030 Uiso 1 1 calc R
H31B H 0.7395 0.3355 0.6748 0.030 Uiso 1 1 calc R
C32 C 0.8177(3) 0.4476(2) 0.7868(2) 0.0248(7) Uani 1 1 d .
H32A H 0.8757 0.5098 0.8026 0.030 Uiso 1 1 calc R
H32B H 0.7467 0.4619 0.8188 0.030 Uiso 1 1 calc R
C33 C 1.0066(3) 0.3564(2) 0.7650(2) 0.0241(7) Uani 1 1 d .
H33A H 0.9793 0.3406 0.7062 0.029 Uiso 1 1 calc R
H33B H 1.0386 0.2973 0.7695 0.029 Uiso 1 1 calc R
C34 C 1.1175(3) 0.4389(2) 0.79697(19) 0.0246(7) Uani 1 1 d .
C35 C 1.2252(3) 0.4349(3) 0.8489(2) 0.0291(8) Uani 1 1 d .
H35A H 1.2264 0.3810 0.8651 0.035 Uiso 1 1 calc R
C36 C 1.3302(3) 0.5079(3) 0.8771(2) 0.0323(8) Uani 1 1 d .
H36A H 1.4024 0.5035 0.9121 0.039 Uiso 1 1 calc R
C37 C 1.3299(3) 0.5869(3) 0.8543(2) 0.0371(9) Uani 1 1 d .
H37A H 1.4019 0.6369 0.8736 0.045 Uiso 1 1 calc R
C38 C 1.2250(4) 0.5931(3) 0.8035(3) 0.0397(9) Uani 1 1 d .
H38A H 1.2247 0.6476 0.7880 0.048 Uiso 1 1 calc R
C39 C 1.1191(3) 0.5196(3) 0.7748(2) 0.0334(8) Uani 1 1 d .
H39A H 1.0473 0.5245 0.7397 0.040 Uiso 1 1 calc R

loop_
_atom_site_aniso_label
_atom_site_aniso_U_11
_atom_site_aniso_U_22
_atom_site_aniso_U_33
_atom_site_aniso_U_23
_atom_site_aniso_U_13
_atom_site_aniso_U_12
Cu1 0.0210(2) 0.0286(2) 0.0210(2) 0.00583(17) 0.00256(16) 0.00033(17)
Cu2 0.0270(2) 0.0372(3) 0.0257(2) 0.0117(2) 0.00024(17) -0.00016(19)
Cl1 0.0379(5) 0.0444(6) 0.0406(5) 0.0177(4) 0.0092(4) 0.0057(4)
Cl2 0.0316(5) 0.0367(5) 0.0278(5) 0.0038(4) 0.0046(4) 0.0054(4)
O1 0.066(2) 0.139(4) 0.106(3) 0.094(3) -0.005(2) 0.010(2)
O2 0.151(4) 0.067(3) 0.079(3) 0.004(2) 0.066(3) 0.001(3)
O3 0.0389(17) 0.070(2) 0.081(2) 0.0300(19) 0.0079(16) 0.0105(16)
O4 0.0434(18) 0.059(2) 0.100(3) 0.039(2) -0.0011(18) -0.0092(16)
O5 0.0317(16) 0.056(2) 0.080(2) 0.0091(17) 0.0098(15) 0.0083(14)
O6 0.0369(16) 0.058(2) 0.0526(19) 0.0000(15) 0.0078(14) -0.0089(14)
O7 0.070(2) 0.0388(16) 0.0456(17) 0.0109(14) 0.0098(15) 0.0145(15)
O8 0.126(3) 0.069(2) 0.0386(18) 0.0224(17) 0.034(2) 0.039(2)
N1 0.0247(15) 0.0282(15) 0.0208(14) 0.0080(12) 0.0051(11) -0.0008(12)
N2 0.0250(15) 0.0274(15) 0.0227(14) 0.0075(12) 0.0005(12) 0.0047(12)
N3 0.0241(15) 0.0296(16) 0.0269(15) 0.0097(13) 0.0016(12) 0.0021(12)
N4 0.0296(16) 0.0289(16) 0.0292(16) 0.0093(13) 0.0051(13) 0.0037(13)
N5 0.0192(15) 0.0381(18) 0.0359(17) 0.0133(14) 0.0007(13) 0.0044(13)
N6 0.0339(17) 0.047(2) 0.0311(17) 0.0223(16) -0.0025(14) 0.0016(15)
N7 0.0165(13) 0.0255(15) 0.0220(14) 0.0085(12) 0.0017(11) 0.0011(11)
C1 0.0309(19) 0.036(2) 0.0254(18) 0.0090(16) 0.0107(15) -0.0004(16)
C2 0.0248(18) 0.036(2) 0.038(2) 0.0112(17) 0.0100(16) 0.0052(15)
C3 0.0213(18) 0.033(2) 0.038(2) 0.0131(17) 0.0043(15) 0.0030(15)
C4 0.025(2) 0.063(3) 0.049(3) 0.013(2) 0.0066(18) -0.0062(19)
C5 0.034(2) 0.062(3) 0.056(3) 0.004(2) -0.002(2) -0.021(2)
C6 0.040(2) 0.043(2) 0.039(2) 0.0002(19) -0.0006(19) -0.0056(19)
C7 0.031(2) 0.037(2) 0.029(2) 0.0078(17) 0.0007(15) 0.0015(16)
C8 0.033(2) 0.036(2) 0.0286(19) 0.0146(16) 0.0043(15) 0.0029(16)
C9 0.052(2) 0.036(2) 0.036(2) 0.0207(18) 0.0122(18) 0.0094(18)
C10 0.038(2) 0.0255(19) 0.040(2) 0.0150(17) 0.0090(17) 0.0010(16)
C11 0.063(3) 0.049(3) 0.061(3) 0.033(2) 0.026(2) 0.028(2)
C12 0.061(3) 0.045(3) 0.071(3) 0.026(2) 0.025(3) 0.025(2)
C13 0.041(2) 0.037(2) 0.041(2) 0.0052(18) 0.0162(18) 0.0071(18)
C14 0.033(2) 0.033(2) 0.035(2) 0.0077(17) 0.0104(16) 0.0041(16)
C15 0.0274(18) 0.0268(18) 0.0209(17) 0.0039(14) 0.0014(14) -0.0029(14)
C16 0.0217(17) 0.0299(18) 0.0216(17) 0.0081(14) -0.0007(13) -0.0017(14)
C17 0.0250(19) 0.054(2) 0.0231(18) 0.0102(17) 0.0043(15) 0.0102(17)
C18 0.0214(18) 0.053(2) 0.033(2) 0.0104(18) 0.0039(15) 0.0109(17)
C19 0.0210(18) 0.041(2) 0.038(2) 0.0174(18) -0.0011(15) 0.0098(16)
C20 0.028(2) 0.073(3) 0.056(3) 0.036(3) 0.0101(19) 0.010(2)
C21 0.032(2) 0.058(3) 0.086(4) 0.028(3) 0.001(2) -0.008(2)
C22 0.036(2) 0.038(2) 0.087(4) 0.008(2) -0.003(2) -0.001(2)
C23 0.029(2) 0.037(2) 0.050(3) -0.0010(19) -0.0035(18) 0.0039(17)
C24 0.061(3) 0.034(2) 0.037(2) 0.0131(18) -0.004(2) 0.007(2)
C25 0.055(3) 0.031(2) 0.045(2) 0.0163(19) -0.006(2) 0.0104(19)
C26 0.034(2) 0.054(3) 0.050(3) 0.036(2) -0.0109(18) 0.0000(19)
C27 0.047(3) 0.054(3) 0.078(3) 0.048(3) -0.020(3) -0.009(2)
C28 0.031(2) 0.115(5) 0.105(5) 0.090(4) 0.002(3) 0.001(3)
C29 0.034(2) 0.101(4) 0.071(3) 0.060(3) 0.011(2) 0.010(3)
C30 0.036(2) 0.077(3) 0.043(2) 0.038(2) 0.0061(19) 0.012(2)
C31 0.0208(17) 0.0335(19) 0.0198(17) 0.0099(15) 0.0001(13) 0.0045(14)
C32 0.0188(16) 0.0275(18) 0.0226(17) 0.0060(14) -0.0016(13) -0.0003(13)
C33 0.0177(16) 0.0298(18) 0.0215(17) 0.0069(14) 0.0018(13) 0.0034(14)
C34 0.0202(17) 0.0281(18) 0.0212(17) 0.0047(14) 0.0050(13) 0.0027(14)
C35 0.0234(18) 0.036(2) 0.0290(19) 0.0141(16) 0.0050(15) 0.0038(15)
C36 0.0195(17) 0.044(2) 0.0265(18) 0.0081(17) 0.0005(14) 0.0002(15)
C37 0.0248(19) 0.038(2) 0.034(2) -0.0004(17) 0.0100(16) -0.0087(16)
C38 0.039(2) 0.039(2) 0.048(2) 0.0216(19) 0.0186(19) 0.0028(18)
C39 0.0224(18) 0.047(2) 0.037(2) 0.0239(18) 0.0029(15) 0.0035(16)

loop_
_atom_type_symbol
_atom_type_description
_atom_type_scat_dispersion_real
_atom_type_scat_dispersion_imag
_atom_type_scat_source
C C 0.0033 0.0016 'International Tables Vol C Tables 4.2.6.8 and 6.1.1.4'
H H 0.0000 0.0000 'International Tables Vol C Tables 4.2.6.8 and 6.1.1.4'
N N 0.0061 0.0033 'International Tables Vol C Tables 4.2.6.8 and 6.1.1.4'
O O 0.0106 0.0060 'International Tables Vol C Tables 4.2.6.8 and 6.1.1.4'
Cl Cl 0.1484 0.1585 'International Tables Vol C Tables 4.2.6.8 and 6.1.1.4'
Cu Cu 0.3201 1.2651 'International Tables Vol C Tables 4.2.6.8 and 6.1.1.4'

loop_
_geom_angle_atom_site_label_1
_geom_angle_atom_site_label_2
_geom_angle_atom_site_label_3
_geom_angle
N3 Cu1 N4 110.12(12)
N3 Cu1 N7 136.02(11)
N4 Cu1 N7 109.95(11)
N3 Cu1 N1 101.84(11)
N4 Cu1 N1 100.90(11)
N7 Cu1 N1 87.66(10)
N6 Cu2 N5 157.68(13)
N6 Cu2 N2 96.70(12)
N5 Cu2 N2 100.97(12)
N6 Cu2 O5 103.08(13)
N5 Cu2 O5 86.52(11)
N2 Cu2 O5 102.06(11)
O1 Cl1 O2 113.2(3)
O1 Cl1 O3 107.8(2)
O2 Cl1 O3 107.1(3)
O1 Cl1 O4 111.0(2)
O2 Cl1 O4 108.7(2)
O3 Cl1 O4 108.9(2)
O8 Cl2 O6 109.9(2)
O8 Cl2 O7 109.34(19)
O6 Cl2 O7 109.9(2)
O8 Cl2 O5 110.2(2)
O6 Cl2 O5 108.40(19)
O7 Cl2 O5 109.0(2)
Cl2 O5 Cu2 135.9(2)
C8 N1 C15 110.9(3)
C8 N1 C1 109.8(3)
C15 N1 C1 110.0(3)
C8 N1 Cu1 110.2(2)
C15 N1 Cu1 103.18(19)
C1 N1 Cu1 112.6(2)
C17 N2 C24 113.4(3)
C17 N2 C31 110.7(3)
C24 N2 C31 112.1(3)
C17 N2 Cu2 106.4(2)
C24 N2 Cu2 109.4(2)
C31 N2 Cu2 104.27(19)
C7 N3 C3 118.4(3)
C7 N3 Cu1 119.6(2)
C3 N3 Cu1 118.3(2)
C10 N4 C14 118.5(3)
C10 N4 Cu1 120.9(2)
C14 N4 Cu1 120.7(2)
C19 N5 C23 119.1(3)
C19 N5 Cu2 120.0(3)
C23 N5 Cu2 120.9(3)
C26 N6 C30 119.0(4)
C26 N6 Cu2 117.8(3)
C30 N6 Cu2 122.9(3)
C32 N7 C16 110.8(3)
C32 N7 C33 112.3(3)
C16 N7 C33 109.9(2)
C32 N7 Cu1 110.76(19)
C16 N7 Cu1 102.95(19)
C33 N7 Cu1 109.76(19)
N1 C1 C2 112.2(3)
C3 C2 C1 114.0(3)
N3 C3 C4 120.5(4)
N3 C3 C2 118.0(3)
C4 C3 C2 121.5(3)
C5 C4 C3 120.0(4)
C4 C5 C6 119.2(4)
C7 C6 C5 118.2(4)
N3 C7 C6 123.5(4)
N1 C8 C9 112.4(3)
C10 C9 C8 116.5(3)
N4 C10 C11 120.5(4)
N4 C10 C9 118.6(3)
C11 C10 C9 120.8(3)
C12 C11 C10 120.7(4)
C11 C12 C13 118.9(4)
C14 C13 C12 118.1(4)
N4 C14 C13 123.3(4)
N1 C15 C16 111.3(3)
N7 C16 C15 112.3(3)
N2 C17 C18 114.3(3)
C19 C18 C17 113.9(3)
N5 C19 C20 120.3(4)
N5 C19 C18 118.2(3)
C20 C19 C18 121.5(4)
C21 C20 C19 120.2(4)
C22 C21 C20 118.6(4)
C23 C22 C21 119.6(4)
N5 C23 C22 122.3(4)
N2 C24 C25 114.1(3)
C26 C25 C24 115.1(3)
N6 C26 C27 120.5(4)
N6 C26 C25 117.1(4)
C27 C26 C25 122.4(4)
C28 C27 C26 119.0(5)
C29 C28 C27 120.0(5)
C30 C29 C28 119.2(5)
N6 C30 C29 122.3(5)
N2 C31 C32 115.2(3)
N7 C32 C31 110.7(3)
N7 C33 C34 116.9(3)
C39 C34 C35 117.7(3)
C39 C34 C33 122.3(3)
C35 C34 C33 120.0(3)
C36 C35 C34 121.3(3)
C37 C36 C35 120.1(3)
C38 C37 C36 119.9(3)
C37 C38 C39 120.2(4)
C38 C39 C34 120.8(3)

loop_
_geom_bond_atom_site_label_1
_geom_bond_atom_site_label_2
_geom_bond_distance
Cu1 N3 1.979(3)
Cu1 N4 2.024(3)
Cu1 N7 2.106(3)
Cu1 N1 2.135(3)
Cu2 N6 1.925(3)
Cu2 N5 1.927(3)
Cu2 N2 2.252(3)
Cu2 O5 2.551(3)
Cl1 O1 1.405(4)
Cl1 O2 1.410(4)
Cl1 O3 1.427(3)
Cl1 O4 1.428(3)
Cl2 O8 1.421(3)
Cl2 O6 1.429(3)
Cl2 O7 1.435(3)
Cl2 O5 1.436(3)
N1 C8 1.480(4)
N1 C15 1.483(4)
N1 C1 1.491(4)
N2 C17 1.473(5)
N2 C24 1.476(5)
N2 C31 1.491(4)
N3 C7 1.350(5)
N3 C3 1.355(5)
N4 C10 1.343(5)
N4 C14 1.358(5)
N5 C19 1.351(5)
N5 C23 1.353(5)
N6 C26 1.349(5)
N6 C30 1.359(5)
N7 C32 1.487(4)
N7 C16 1.491(4)
N7 C33 1.506(4)
C1 C2 1.531(5)
C2 C3 1.505(5)
C3 C4 1.390(5)
C4 C5 1.379(6)
C5 C6 1.384(6)
C6 C7 1.366(5)
C8 C9 1.533(5)
C9 C10 1.513(5)
C10 C11 1.382(5)
C11 C12 1.377(6)
C12 C13 1.381(6)
C13 C14 1.368(5)
C15 C16 1.528(5)
C17 C18 1.548(5)
C18 C19 1.502(5)
C19 C20 1.400(6)
C20 C21 1.381(7)
C21 C22 1.375(7)
C22 C23 1.373(6)
C24 C25 1.552(5)
C25 C26 1.501(6)
C26 C27 1.410(6)
C27 C28 1.375(8)
C28 C29 1.369(8)
C29 C30 1.369(6)
C31 C32 1.542(4)
C33 C34 1.511(5)
C34 C39 1.398(5)
C34 C35 1.400(5)
C35 C36 1.385(5)
C36 C37 1.382(6)
C37 C38 1.379(6)
C38 C39 1.397(5)
